data_4314140
loop_
_publ_author_name
'Hui-Zhong Kou'
'Bei Chuan Zhou'
'Song Gao'
'Dai-Zheng Liao'
'Ru-Ji Wang'

_publ_contact_author_address
;
Department of Chemistry
Tsinghua University
Beijing 100084
People's Republic of China
;
_publ_contact_author_email kouhz@mail.tsinghua.edu.cn
_publ_contact_author_fax 86-10-62788765
_publ_contact_author_name 'Hui-Zhong Kou'
_publ_contact_author_phone 86(10)62771789
_publ_section_title
;
 Pendant Macrocyclic Metallic Building Blocks for the Design of
 Cyano-Bridged Heterometallic Complexes with 1D Chain and 2D Layer
 Structures
;
_journal_name_full 'Inorganic Chemistry'
_journal_page_first 5604
_journal_page_last 5611
_journal_paper_doi 10.1021/ic034028y
_journal_volume 42
_journal_year 2003
_chemical_formula_sum 'C46 H106 Cr2 N30 Ni3 O16'
_chemical_formula_weight 1615.74
_chemical_name_systematic
; 
 ? 
;
_space_group_IT_number 147
_symmetry_cell_setting trigonal
_symmetry_space_group_name_Hall '-P 3'
_symmetry_space_group_name_H-M 'P -3'
_atom_sites_solution_hydrogens geom
_atom_sites_solution_primary direct
_atom_sites_solution_secondary difmap
_audit_creation_method SHELXL-97
_cell_angle_alpha 90.00
_cell_angle_beta 90.00
_cell_angle_gamma 120.00
_cell_formula_units_Z 1
_cell_length_a 14.856(2)
_cell_length_b 14.856(2)
_cell_length_c 9.195(2)
_cell_measurement_temperature 173(2)
_cell_volume 1757.5(5)
_computing_cell_refinement
;
Molecular Structure Corporation (1994)
MSC/AFC Diffractometer Control Software
MSC, 3200 Research Forest Drive, The
Woodlands, TX 77381, USA.
;
_computing_data_collection
;
Molecular Structure Corporation (1994)
MSC/AFC Diffractometer Control Software
MSC, 3200 Research Forest Drive, The
Woodlands, TX 77381, USA.
;
_computing_data_reduction
;
Sheldrick, G. M. (1997) SHELXS97, Program
for the Solution of Crystal Structure,
University of Gottingen, Germany.
;
_computing_structure_refinement 'SHELXL-97 (Sheldrick, 1997)'
_computing_structure_solution 'SHELXS-97 (Sheldrick, 1990)'
_diffrn_ambient_temperature 173(2)
_diffrn_detector_area_resol_mean '100x100 microns'
_diffrn_measured_fraction_theta_full 0.557
_diffrn_measured_fraction_theta_max 0.557
_diffrn_measurement_device_type 'Rigaku R-AXIS RIPID IP'
_diffrn_measurement_method Oscillation
_diffrn_radiation_monochromator graphite
_diffrn_radiation_source 'fine-focus sealed tube'
_diffrn_radiation_type MoK\a
_diffrn_radiation_wavelength 0.71073
_diffrn_reflns_av_R_equivalents 0.0000
_diffrn_reflns_av_sigmaI/netI 0.0584
_diffrn_reflns_limit_h_max 19
_diffrn_reflns_limit_h_min 0
_diffrn_reflns_limit_k_max 0
_diffrn_reflns_limit_k_min -16
_diffrn_reflns_limit_l_max 11
_diffrn_reflns_limit_l_min 0
_diffrn_reflns_number 1506
_diffrn_reflns_theta_full 27.48
_diffrn_reflns_theta_max 27.48
_diffrn_reflns_theta_min 2.72
_exptl_absorpt_coefficient_mu 1.171
_exptl_absorpt_correction_T_max 1.1061
_exptl_absorpt_correction_T_min 0.8888
_exptl_absorpt_correction_type 'ABSCOR by T.Higashi'
_exptl_crystal_colour yellow
_exptl_crystal_density_diffrn 1.527
_exptl_crystal_density_method 'not measured'
_exptl_crystal_description Prism
_exptl_crystal_F_000 852
_exptl_crystal_size_max 0.30
_exptl_crystal_size_mid 0.20
_exptl_crystal_size_min 0.20
_refine_diff_density_max 0.543
_refine_diff_density_min -0.340
_refine_diff_density_rms 0.069
_refine_ls_extinction_method none
_refine_ls_goodness_of_fit_ref 0.951
_refine_ls_hydrogen_treatment mixed
_refine_ls_matrix_type full
_refine_ls_number_parameters 182
_refine_ls_number_reflns 1506
_refine_ls_number_restraints 6
_refine_ls_restrained_S_all 1.047
_refine_ls_R_factor_all 0.0644
_refine_ls_R_factor_gt 0.0444
_refine_ls_shift/su_max 0.001
_refine_ls_shift/su_mean 0.000
_refine_ls_structure_factor_coef Fsqd
_refine_ls_weighting_details 'calc w=1/[\s^2^(Fo^2^)+(0.0779P)^2^+0.0000P] where P=(Fo^2^+2Fc^2^)/3'
_refine_ls_weighting_scheme calc
_refine_ls_wR_factor_gt 0.1142
_refine_ls_wR_factor_ref 0.1196
_reflns_number_gt 1104
_reflns_number_total 1506
_reflns_threshold_expression >2sigma(I)
_cod_data_source_file ic034028ysi20030305_080932_3.cif
_cod_data_source_block 3
_cod_database_code 4314140

loop_
_symmetry_equiv_pos_as_xyz
'x, y, z'
'-y, x-y, z'
'-x+y, -x, z'
'-x, -y, -z'
'y, -x+y, -z'
'x-y, x, -z'

loop_
_atom_site_label
_atom_site_type_symbol
_atom_site_fract_x
_atom_site_fract_y
_atom_site_fract_z
_atom_site_U_iso_or_equiv
_atom_site_adp_type
_atom_site_occupancy
_atom_site_symmetry_multiplicity
_atom_site_calc_flag
_atom_site_refinement_flags
_atom_site_disorder_assembly
_atom_site_disorder_group
Ni1 Ni 0.5000 0.0000 0.0000 0.0248(3) Uani 1 2 d S . .
Cr1 Cr 0.6667 0.3333 0.32237(12) 0.0232(3) Uani 1 3 d S . .
O1A O 0.9082(18) 0.101(2) -0.258(3) 0.096(3) Uani 0.50 1 d P . .
O1B O 0.1933(17) 0.103(3) -0.257(3) 0.096(3) Uani 0.50 1 d P . .
O2 O 1.0000 0.0000 0.1444(10) 0.067(2) Uani 1 3 d S . .
O3A O 0.7801(15) -0.0001(17) -0.498(2) 0.152(5) Uani 0.50 1 d P . .
O3B O 0.6018(15) 0.0019(16) 0.4969(18) 0.152(5) Uani 0.50 1 d P . .
O4 O 0.7737(6) 0.5460(6) 0.4793(6) 0.095(2) Uani 0.33 1 d P . .
N1 N 0.7737(6) 0.5460(6) 0.4793(6) 0.095(2) Uani 0.67 1 d P . .
N2 N 0.5724(5) 0.1426(3) 0.1025(5) 0.0590(15) Uani 1 1 d . . .
N3A N 0.4111(6) -0.0685(6) 0.1800(9) 0.0291(12) Uani 0.50 1 d P . .
N3B N 0.5217(6) -0.0692(6) 0.1803(9) 0.0291(12) Uani 0.50 1 d PD . .
N4A N 0.6136(6) -0.0194(6) 0.1051(9) 0.0305(11) Uani 0.50 1 d P . .
N4B N 0.3662(6) -0.0217(6) 0.1021(8) 0.0305(11) Uani 0.50 1 d PD . .
N5A N 0.7491(6) 0.0919(6) -0.0640(9) 0.0338(12) Uani 0.50 1 d P . .
N5B N 0.3427(6) 0.0916(6) -0.0662(9) 0.0338(12) Uani 0.50 1 d P . .
N6 N 0.7326(5) 0.4631(6) 0.4255(5) 0.0590(16) Uani 0.33 1 d P . .
C1 C 0.7326(5) 0.4631(6) 0.4255(5) 0.0590(16) Uani 0.67 1 d P . .
C2 C 0.6050(4) 0.2105(4) 0.1819(5) 0.0384(11) Uani 1 1 d . . .
C3 C 0.4410(7) -0.1176(5) 0.2599(7) 0.078(2) Uani 1 1 d D . .
H3A H 0.4101 -0.1873 0.2239 0.080 Uiso 0.50 1 d P . .
H3B H 0.4134 -0.1194 0.3583 0.080 Uiso 0.50 1 d P . .
H3C H 0.4546 -0.1232 0.3589 0.080 Uiso 0.50 1 d P . .
H3D H 0.3905 -0.1859 0.2212 0.080 Uiso 0.50 1 d P . .
C4A C 0.5753(7) -0.0442(8) 0.2572(11) 0.0352(15) Uani 0.50 1 d PD . .
H4A1 H 0.5877 0.0120 0.3075 0.080 Uiso 0.50 1 d P . .
H4A2 H 0.5905 -0.0912 0.2961 0.080 Uiso 0.50 1 d P . .
C4B C 0.3820(8) -0.0436(8) 0.2546(11) 0.0352(15) Uani 0.50 1 d PD . .
H4B1 H 0.3178 -0.0800 0.3012 0.080 Uiso 0.50 1 d P . .
H4B2 H 0.4280 0.0197 0.3013 0.080 Uiso 0.50 1 d P . .
C5A C 0.7208(7) 0.0681(7) 0.0852(11) 0.0332(14) Uani 0.50 1 d P . .
H5A1 H 0.7677 0.0494 0.1331 0.080 Uiso 0.50 1 d P . .
H5A2 H 0.7267 0.1282 0.1340 0.080 Uiso 0.50 1 d P . .
C5B C 0.3479(7) 0.0688(7) 0.0853(11) 0.0332(14) Uani 0.50 1 d P . .
H5B1 H 0.4006 0.1289 0.1387 0.080 Uiso 0.50 1 d P . .
H5B2 H 0.2804 0.0501 0.1370 0.080 Uiso 0.50 1 d P . .
C6A C 0.2995(7) -0.1394(7) 0.1462(11) 0.0359(15) Uani 0.50 1 d P . .
H6A1 H 0.2906 -0.2005 0.0948 0.080 Uiso 0.50 1 d P . .
H6A2 H 0.2601 -0.1670 0.2398 0.080 Uiso 0.50 1 d P . .
C6B C 0.5596(7) -0.1414(7) 0.1442(11) 0.0359(15) Uani 0.50 1 d P . .
H6B1 H 0.5711 -0.1677 0.2392 0.080 Uiso 0.50 1 d P . .
H6B2 H 0.5095 -0.1996 0.0919 0.080 Uiso 0.50 1 d P . .
C7A C 0.7540(8) 0.0085(9) -0.1418(12) 0.0427(17) Uani 0.50 1 d P . .
H7A1 H 0.7877 -0.0230 -0.0866 0.080 Uiso 0.50 1 d P . .
H7A2 H 0.6870 -0.0470 -0.1758 0.080 Uiso 0.50 1 d P . .
C7B C 0.2537(8) 0.0070(9) -0.1405(12) 0.0427(17) Uani 0.50 1 d PD . .
H7B1 H 0.2022 -0.0355 -0.0732 0.080 Uiso 0.50 1 d P . .
H7B2 H 1.265(11) -0.0351 -0.1925 0.080 Uiso 0.50 1 d P . .
C8A C 0.8137(14) 0.0411(12) -0.2849(19) 0.070(3) Uani 0.50 1 d P . .
H8A1 H 0.7803 0.0978 -0.2682 0.080 Uiso 0.50 1 d P . .
H8A2 H 0.7815 -0.0010 -0.3174 0.080 Uiso 0.50 1 d P . .
C8B C 0.2238(12) 0.0360(12) -0.2840(18) 0.070(3) Uani 0.50 1 d PD . .
H8B1 H 0.2347 0.0385 -0.3459 0.080 Uiso 0.50 1 d P . .
H8B2 H 0.1340 -0.0086 -0.2551 0.080 Uiso 0.50 1 d P . .

loop_
_atom_site_aniso_label
_atom_site_aniso_U_11
_atom_site_aniso_U_22
_atom_site_aniso_U_33
_atom_site_aniso_U_23
_atom_site_aniso_U_13
_atom_site_aniso_U_12
Ni1 0.0252(4) 0.0175(4) 0.0292(4) 0.0006(3) 0.0002(4) 0.0087(3)
Cr1 0.0245(4) 0.0245(4) 0.0207(6) 0.000 0.000 0.0122(2)
O1A 0.069(6) 0.176(14) 0.073(3) -0.009(8) -0.015(6) 0.083(9)
O1B 0.069(6) 0.176(14) 0.073(3) -0.009(8) -0.015(6) 0.083(9)
O2 0.059(3) 0.059(3) 0.084(6) 0.000 0.000 0.0293(14)
O3A 0.151(11) 0.216(13) 0.123(7) -0.080(8) -0.045(8) 0.117(10)
O3B 0.151(11) 0.216(13) 0.123(7) -0.080(8) -0.045(8) 0.117(10)
O4 0.106(6) 0.123(5) 0.062(3) -0.058(4) -0.034(4) 0.062(5)
N1 0.106(6) 0.123(5) 0.062(3) -0.058(4) -0.034(4) 0.062(5)
N2 0.095(4) 0.023(2) 0.036(2) -0.001(2) 0.002(3) 0.013(3)
N3A 0.033(3) 0.025(3) 0.033(3) 0.005(3) 0.002(3) 0.017(3)
N3B 0.033(3) 0.025(3) 0.033(3) 0.005(3) 0.002(3) 0.017(3)
N4A 0.030(3) 0.030(3) 0.035(3) 0.006(3) 0.007(3) 0.018(3)
N4B 0.030(3) 0.030(3) 0.035(3) 0.006(3) 0.007(3) 0.018(3)
N5A 0.038(3) 0.029(3) 0.036(3) 0.007(3) 0.005(3) 0.018(3)
N5B 0.038(3) 0.029(3) 0.036(3) 0.007(3) 0.005(3) 0.018(3)
N6 0.065(4) 0.100(5) 0.025(2) -0.011(3) -0.005(3) 0.050(4)
C1 0.065(4) 0.100(5) 0.025(2) -0.011(3) -0.005(3) 0.050(4)
C2 0.053(3) 0.021(2) 0.033(2) 0.007(2) 0.002(3) 0.012(3)
C3 0.127(7) 0.039(3) 0.042(3) 0.014(3) 0.019(5) 0.023(5)
C4A 0.039(4) 0.032(4) 0.034(3) 0.012(3) 0.001(4) 0.017(3)
C4B 0.039(4) 0.032(4) 0.034(3) 0.012(3) 0.001(4) 0.017(3)
C5A 0.035(4) 0.028(3) 0.039(3) 0.003(3) -0.002(3) 0.018(3)
C5B 0.035(4) 0.028(3) 0.039(3) 0.003(3) -0.002(3) 0.018(3)
C6A 0.026(3) 0.028(3) 0.049(4) -0.004(3) -0.003(4) 0.010(3)
C6B 0.026(3) 0.028(3) 0.049(4) -0.004(3) -0.003(4) 0.010(3)
C7A 0.029(4) 0.044(4) 0.051(4) -0.007(4) -0.007(4) 0.014(4)
C7B 0.029(4) 0.044(4) 0.051(4) -0.007(4) -0.007(4) 0.014(4)
C8A 0.069(7) 0.058(6) 0.088(7) -0.012(6) -0.005(7) 0.035(6)
C8B 0.069(7) 0.058(6) 0.088(7) -0.012(6) -0.005(7) 0.035(6)

loop_
_atom_type_symbol
_atom_type_description
_atom_type_scat_dispersion_real
_atom_type_scat_dispersion_imag
_atom_type_scat_source
C C 0.0033 0.0016 'International Tables Vol C Tables 4.2.6.8 and 6.1.1.4'
H H 0.0000 0.0000 'International Tables Vol C Tables 4.2.6.8 and 6.1.1.4'
N N 0.0061 0.0033 'International Tables Vol C Tables 4.2.6.8 and 6.1.1.4'
O O 0.0106 0.0060 'International Tables Vol C Tables 4.2.6.8 and 6.1.1.4'
Cr Cr 0.3209 0.6236 'International Tables Vol C Tables 4.2.6.8 and 6.1.1.4'
Ni Ni 0.3393 1.1124 'International Tables Vol C Tables 4.2.6.8 and 6.1.1.4'

loop_
_geom_angle_atom_site_label_1
_geom_angle_atom_site_label_2
_geom_angle_atom_site_label_3
_geom_angle
_geom_angle_site_symmetry_1
_geom_angle_site_symmetry_3
_geom_angle_publ_flag
N3A Ni1 N3A 180.0(9) . 4_655 ?
N3A Ni1 N3B 47.4(3) . . ?
N3A Ni1 N3B 132.6(3) 4_655 . ?
N3A Ni1 N3B 132.6(3) . 4_655 ?
N3A Ni1 N3B 47.4(3) 4_655 4_655 ?
N3B Ni1 N3B 180.0(4) . 4_655 ?
N3A Ni1 N2 91.0(2) . . ?
N3A Ni1 N2 89.0(2) 4_655 . ?
N3B Ni1 N2 90.8(3) . . ?
N3B Ni1 N2 89.2(3) 4_655 . ?
N3A Ni1 N2 89.0(2) . 4_655 ?
N3A Ni1 N2 91.0(2) 4_655 4_655 ?
N3B Ni1 N2 89.2(3) . 4_655 ?
N3B Ni1 N2 90.8(3) 4_655 4_655 ?
N2 Ni1 N2 180.0(3) . 4_655 ?
N3A Ni1 N4B 39.2(3) . . ?
N3A Ni1 N4B 140.8(3) 4_655 . ?
N3B Ni1 N4B 86.3(3) . . ?
N3B Ni1 N4B 93.7(3) 4_655 . ?
N2 Ni1 N4B 85.4(3) . . ?
N2 Ni1 N4B 94.6(3) 4_655 . ?
N3A Ni1 N4B 140.8(3) . 4_655 ?
N3A Ni1 N4B 39.2(3) 4_655 4_655 ?
N3B Ni1 N4B 93.7(3) . 4_655 ?
N3B Ni1 N4B 86.3(3) 4_655 4_655 ?
N2 Ni1 N4B 94.6(3) . 4_655 ?
N2 Ni1 N4B 85.4(3) 4_655 4_655 ?
N4B Ni1 N4B 180.0(6) . 4_655 ?
N3A Ni1 N4A 94.5(3) . 4_655 ?
N3A Ni1 N4A 85.5(3) 4_655 4_655 ?
N3B Ni1 N4A 141.4(3) . 4_655 ?
N3B Ni1 N4A 38.6(3) 4_655 4_655 ?
N2 Ni1 N4A 96.5(3) . 4_655 ?
N2 Ni1 N4A 83.5(3) 4_655 4_655 ?
N4B Ni1 N4A 56.8(3) . 4_655 ?
N4B Ni1 N4A 123.2(3) 4_655 4_655 ?
N3A Ni1 N4A 85.5(3) . . ?
N3A Ni1 N4A 94.5(3) 4_655 . ?
N3B Ni1 N4A 38.6(3) . . ?
N3B Ni1 N4A 141.4(3) 4_655 . ?
N2 Ni1 N4A 83.5(3) . . ?
N2 Ni1 N4A 96.5(3) 4_655 . ?
N4B Ni1 N4A 123.2(3) . . ?
N4B Ni1 N4A 56.8(3) 4_655 . ?
N4A Ni1 N4A 180.0(5) 4_655 . ?
C1 Cr1 N6 0.0(4) 3_665 3_665 ?
C1 Cr1 N6 97.7(2) 3_665 . ?
N6 Cr1 N6 97.7(2) 3_665 . ?
C1 Cr1 C1 97.7(2) 3_665 2_655 ?
N6 Cr1 C1 97.7(2) 3_665 2_655 ?
N6 Cr1 C1 97.7(2) . 2_655 ?
C1 Cr1 N6 97.7(2) 3_665 2_655 ?
N6 Cr1 N6 97.7(2) 3_665 2_655 ?
N6 Cr1 N6 97.7(2) . 2_655 ?
C1 Cr1 N6 0.0(7) 2_655 2_655 ?
C1 Cr1 C2 88.4(2) 3_665 . ?
N6 Cr1 C2 88.4(2) 3_665 . ?
N6 Cr1 C2 170.3(2) . . ?
C1 Cr1 C2 88.9(2) 2_655 . ?
N6 Cr1 C2 88.9(2) 2_655 . ?
C1 Cr1 C2 88.9(2) 3_665 2_655 ?
N6 Cr1 C2 88.9(2) 3_665 2_655 ?
N6 Cr1 C2 88.4(2) . 2_655 ?
C1 Cr1 C2 170.3(2) 2_655 2_655 ?
N6 Cr1 C2 170.3(2) 2_655 2_655 ?
C2 Cr1 C2 84.23(19) . 2_655 ?
C1 Cr1 C2 170.3(2) 3_665 3_665 ?
N6 Cr1 C2 170.3(2) 3_665 3_665 ?
N6 Cr1 C2 88.9(2) . 3_665 ?
C1 Cr1 C2 88.4(2) 2_655 3_665 ?
N6 Cr1 C2 88.4(2) 2_655 3_665 ?
C2 Cr1 C2 84.23(19) . 3_665 ?
C2 Cr1 C2 84.23(19) 2_655 3_665 ?
O1B O1A C8B 157(10) 2_655 2_655 ?
O1B O1A C8A 25(10) 2_655 . ?
C8B O1A C8A 133(2) 2_655 . ?
O1A O1B C8A 152(10) 3_665 3_665 ?
O1A O1B C8B 20(10) 3_665 . ?
C8A O1B C8B 132(2) 3_665 . ?
C2 N2 Ni1 167.2(4) . . ?
C4B N3A C3 99.2(8) . . ?
C4B N3A N4B 75.9(8) . . ?
C3 N3A N4B 172.5(8) . . ?
C4B N3A C6A 82.4(9) . . ?
C3 N3A C6A 107.6(7) . . ?
N4B N3A C6A 66.4(6) . . ?
C4B N3A N3B 129.2(10) . . ?
C3 N3A N3B 49.9(5) . . ?
N4B N3A N3B 137.6(7) . . ?
C6A N3A N3B 139.3(7) . . ?
C4B N3A Ni1 132.7(8) . . ?
C3 N3A Ni1 115.7(6) . . ?
N4B N3A Ni1 71.5(4) . . ?
C6A N3A Ni1 113.4(6) . . ?
N3B N3A Ni1 66.8(4) . . ?
C4A N3B C3 98.9(9) . . ?
C4A N3B N4A 76.1(8) . . ?
C3 N3B N4A 174.3(9) . . ?
C4A N3B C6B 84.6(9) . . ?
C3 N3B C6B 108.2(8) . . ?
N4A N3B C6B 68.9(6) . . ?
C4A N3B N3A 128.1(9) . . ?
C3 N3B N3A 49.1(5) . . ?
N4A N3B N3A 136.3(7) . . ?
C6B N3B N3A 138.4(8) . . ?
C4A N3B Ni1 133.4(9) . . ?
C3 N3B Ni1 113.9(6) . . ?
N4A N3B Ni1 71.7(5) . . ?
C6B N3B Ni1 113.1(6) . . ?
N3A N3B Ni1 65.8(4) . . ?
N3B N4A C5A 151.7(8) . . ?
N3B N4A C4A 40.2(5) . . ?
C5A N4A C4A 116.4(8) . . ?
N3B N4A N5B 113.1(7) . 4_655 ?
C5A N4A N5B 86.5(6) . 4_655 ?
C4A N4A N5B 106.7(7) . 4_655 ?
N3B N4A C6B 58.7(6) . . ?
C5A N4A C6B 136.6(7) . . ?
C4A N4A C6B 66.3(6) . . ?
N5B N4A C6B 54.4(5) 4_655 . ?
N3B N4A C7B 131.7(7) . 4_655 ?
C5A N4A C7B 48.1(5) . 4_655 ?
C4A N4A C7B 96.4(7) . 4_655 ?
N5B N4A C7B 48.5(5) 4_655 4_655 ?
C6B N4A C7B 88.8(6) . 4_655 ?
N3B N4A Ni1 69.7(4) . . ?
C5A N4A Ni1 114.3(6) . . ?
C4A N4A Ni1 103.6(6) . . ?
N5B N4A Ni1 129.6(6) 4_655 . ?
C6B N4A Ni1 106.0(5) . . ?
C7B N4A Ni1 158.6(6) 4_655 . ?
N3A N4B C4B 39.6(5) . . ?
N3A N4B C5B 148.2(8) . . ?
C4B N4B C5B 114.3(8) . . ?
N3A N4B N5A 115.6(6) . 4_655 ?
C4B N4B N5A 108.2(7) . 4_655 ?
C5B N4B N5A 86.8(6) . 4_655 ?
N3A N4B C6A 60.0(5) . . ?
C4B N4B C6A 66.0(6) . . ?
C5B N4B C6A 136.4(7) . . ?
N5A N4B C6A 55.6(5) 4_655 . ?
N3A N4B C7A 131.2(7) . 4_655 ?
C4B N4B C7A 95.7(6) . 4_655 ?
C5B N4B C7A 48.6(5) . 4_655 ?
N5A N4B C7A 48.4(5) 4_655 4_655 ?
C6A N4B C7A 87.9(6) . 4_655 ?
N3A N4B Ni1 69.3(5) . . ?
C4B N4B Ni1 102.5(5) . . ?
C5B N4B Ni1 113.7(6) . . ?
N5A N4B Ni1 131.3(6) 4_655 . ?
C6A N4B Ni1 108.2(5) . . ?
C7A N4B Ni1 159.4(5) 4_655 . ?
C5A N5A C6A 117.6(8) . 4_655 ?
C5A N5A C7A 113.2(8) . . ?
C6A N5A C7A 113.9(8) 4_655 . ?
C5A N5A N4B 87.7(6) . 4_655 ?
C6A N5A N4B 63.5(6) 4_655 4_655 ?
C7A N5A N4B 79.9(7) . 4_655 ?
C5B N5B C6B 116.1(7) . 4_655 ?
C5B N5B C7B 112.4(7) . . ?
C6B N5B C7B 117.0(8) 4_655 . ?
C5B N5B N4A 88.3(6) . 4_655 ?
C6B N5B N4A 65.1(6) 4_655 4_655 ?
C7B N5B N4A 79.0(6) . 4_655 ?
O4 N6 Cr1 175.2(6) . . ?
N2 C2 Cr1 178.8(6) . . ?
N3A C3 N3B 81.0(6) . . ?
N3A C3 C4B 34.2(5) . . ?
N3B C3 C4B 105.0(7) . . ?
N3A C3 C4A 104.8(6) . . ?
N3B C3 C4A 34.3(5) . . ?
C4B C3 C4A 113.1(5) . . ?
N3B C4A N4A 63.6(8) . . ?
N3B C4A C6B 60.0(8) . . ?
N4A C4A C6B 60.5(6) . . ?
N3B C4A C3 46.8(6) . . ?
N4A C4A C3 110.3(7) . . ?
C6B C4A C3 81.3(6) . . ?
N3A C4B N4B 64.4(8) . . ?
N3A C4B C6A 62.1(8) . . ?
N4B C4B C6A 59.5(6) . . ?
N3A C4B C3 46.6(6) . . ?
N4B C4B C3 110.8(8) . . ?
C6A C4B C3 82.1(6) . . ?
N5A C5A C7B 111.9(8) . 4_655 ?
N5A C5A N4A 113.0(8) . . ?
C7B C5A N4A 82.0(7) 4_655 . ?
N5B C5B C7A 111.7(8) . 4_655 ?
N5B C5B N4B 111.2(8) . . ?
C7A C5B N4B 80.8(7) 4_655 . ?
N5A C6A N3A 114.5(7) 4_655 . ?
N5A C6A N4B 60.9(5) 4_655 . ?
N3A C6A N4B 53.6(5) . . ?
N5A C6A C4B 103.2(7) 4_655 . ?
N3A C6A C4B 35.5(4) . . ?
N4B C6A C4B 54.5(5) . . ?
N5B C6B N3B 112.9(8) 4_655 . ?
N5B C6B N4A 60.5(6) 4_655 . ?
N3B C6B N4A 52.4(5) . . ?
N5B C6B C4A 101.1(7) 4_655 . ?
N3B C6B C4A 35.4(5) . . ?
N4A C6B C4A 53.2(5) . . ?
N5A C7A C5B 91.2(8) . 4_655 ?
N5A C7A C8A 114.9(10) . . ?
C5B C7A C8A 139.9(11) 4_655 . ?
N5A C7A N4B 51.7(5) . 4_655 ?
C5B C7A N4B 50.6(5) 4_655 4_655 ?
C8A C7A N4B 123.6(9) . 4_655 ?
C5A C7B N5B 91.5(7) 4_655 . ?
C5A C7B C8B 138.9(11) 4_655 . ?
N5B C7B C8B 115.4(10) . . ?
C5A C7B N4A 49.9(5) 4_655 4_655 ?
N5B C7B N4A 52.5(5) . 4_655 ?
C8B C7B N4A 123.5(9) . 4_655 ?
O1B C8A O1A 4(3) 2_655 . ?
O1B C8A C7A 107(2) 2_655 . ?
O1A C8A C7A 108.7(18) . . ?
O1A C8B O1B 3(2) 3_665 . ?
O1A C8B C7B 107(2) 3_665 . ?
O1B C8B C7B 108.2(16) . . ?

loop_
_geom_bond_atom_site_label_1
_geom_bond_atom_site_label_2
_geom_bond_distance
_geom_bond_site_symmetry_2
_geom_bond_publ_flag
Ni1 N3A 2.044(8) . ?
Ni1 N3A 2.044(8) 4_655 ?
Ni1 N3B 2.059(8) . ?
Ni1 N3B 2.059(8) 4_655 ?
Ni1 N2 2.063(4) . ?
Ni1 N2 2.063(4) 4_655 ?
Ni1 N4B 2.072(7) . ?
Ni1 N4B 2.072(7) 4_655 ?
Ni1 N4A 2.086(8) 4_655 ?
Ni1 N4A 2.086(8) . ?
Cr1 C1 1.920(7) 3_665 ?
Cr1 N6 1.920(7) 3_665 ?
Cr1 N6 1.920(7) . ?
Cr1 C1 1.920(7) 2_655 ?
Cr1 N6 1.920(7) 2_655 ?
Cr1 C2 2.041(5) . ?
Cr1 C2 2.041(5) 2_655 ?
Cr1 C2 2.041(5) 3_665 ?
O1A O1B 0.17(6) 2_655 ?
O1A C8B 1.15(3) 2_655 ?
O1A C8A 1.26(3) . ?
O1B O1A 0.17(5) 3_665 ?
O1B C8A 1.10(3) 3_665 ?
O1B C8B 1.31(3) . ?
O4 N6 1.176(9) . ?
N2 C2 1.138(6) . ?
N3A C4B 0.976(11) . ?
N3A C3 1.262(10) . ?
N3A N4B 1.381(11) . ?
N3A C6A 1.486(12) . ?
N3A N3B 1.648(10) . ?
N3B C4A 0.988(11) . ?
N3B C3 1.276(10) . ?
N3B N4A 1.371(11) . ?
N3B C6B 1.477(12) . ?
N4A C5A 1.480(12) . ?
N4A C4A 1.485(12) . ?
N4A N5B 1.548(11) 4_655 ?
N4A C6B 1.613(12) . ?
N4A C7B 1.915(12) 4_655 ?
N4B C4B 1.485(11) . ?
N4B C5B 1.507(11) . ?
N4B N5A 1.535(11) 4_655 ?
N4B C6A 1.572(12) . ?
N4B C7A 1.926(13) 4_655 ?
N5A C5A 1.427(13) . ?
N5A C6A 1.450(12) 4_655 ?
N5A C7A 1.463(14) . ?
N5A N4B 1.535(11) 4_655 ?
N5B C5B 1.445(12) . ?
N5B C6B 1.447(12) 4_655 ?
N5B C7B 1.460(14) . ?
N5B N4A 1.548(11) 4_655 ?
C3 C4B 1.715(12) . ?
C3 C4A 1.731(11) . ?
C4A C6B 1.698(14) . ?
C4B C6A 1.666(15) . ?
C5A C7B 1.440(14) 4_655 ?
C5B C7A 1.463(14) 4_655 ?
C6A N5A 1.450(12) 4_655 ?
C6B N5B 1.447(12) 4_655 ?
C7A C5B 1.463(14) 4_655 ?
C7A C8A 1.52(2) . ?
C7A N4B 1.926(13) 4_655 ?
C7B C5A 1.440(14) 4_655 ?
C7B C8B 1.521(16) . ?
C7B N4A 1.915(12) 4_655 ?
C8A O1B 1.10(3) 2_655 ?
C8B O1A 1.15(3) 3_665 ?
